data_9013391
loop_
_publ_author_name
'Donohue, J.'
'Goodman, S. H.'

_publ_section_title
;
 The crystal structure of adamantane:
 An example of a false minimum in least squares
 Note: low temperature phase
;
_journal_issue 3
_journal_name_full 'Acta Crystallographica'
_journal_page_first 352
_journal_page_last 354
_journal_paper_doi 10.1107/S0365110X67000696
_journal_volume 22
_journal_year 1967
_chemical_compound_source Synthetic
_chemical_formula_structural C10H16
_chemical_formula_sum 'C5 H8'
_chemical_name_common Adamantane
_chemical_name_mineral Adamantane
_space_group_IT_number 114
_symmetry_space_group_name_Hall 'P -4 2n'
_symmetry_space_group_name_H-M 'P -4 21 c'
_cell_angle_alpha 90
_cell_angle_beta 90
_cell_angle_gamma 90
_cell_length_a 6.60
_cell_length_b 6.60
_cell_length_c 8.81
_cell_formula_units_Z 4
_cell_volume 383.764
_database_code_amcsd 0009308
_exptl_crystal_density_diffrn 1.179
_cod_database_code 9013391

loop_
_space_group_symop_operation_xyz
x,y,z
1/2-y,1/2-x,1/2+z
y,-x,-z
1/2-x,1/2+y,1/2-z
-x,-y,z
1/2+y,1/2+x,1/2+z
-y,x,-z
1/2+x,1/2-y,1/2-z

loop_
_atom_site_label
_atom_site_fract_x
_atom_site_fract_y
_atom_site_fract_z
C1 -0.02960 0.18700 0.09990
C2 0.15800 0.21870 -0.00090
C3 0.00000 0.00000 0.20060
H1 -0.05400 0.31700 0.16400
H2 0.14100 0.01700 0.26700
H3 0.29000 0.23700 0.07000
H4 0.12900 0.35400 -0.06400

loop_
_cod_related_entry_id
_cod_related_entry_database
_cod_related_entry_code
1 AMCSD 0009308
